data_2011548
loop_
_publ_author_name
'Fettouhi, Mohammed'

_publ_section_title Dithiocyanatobis[4,4,5,5-tetramethyl-2-(4-pyridyl-\k<i>N</i>)-1<i>H</i>-imidazoline-1-oxyl]zinc(II)
_journal_issue 11
_journal_name_full 'Acta Crystallographica Section C'
_journal_page_first e495
_journal_page_last e496
_journal_paper_doi 10.1107/S010827010001341X
_journal_volume 56
_journal_year 2000
_chemical_formula_iupac '[Zn(C~12~H~16~N~3~O)~2~(NCS)~2~]'
_chemical_formula_moiety 'C26 H32 N8 O2 S2 Zn'
_chemical_formula_sum 'C26 H32 N8 O2 S2 Zn'
_chemical_formula_weight 618.09
_chemical_name_systematic
;
Bis(2-(4-pyridyl)-4,4,5,5-
tetramethylimidazoline-1-oxyl)Zinc(II) dithiocyanate.
;
_space_group_IT_number 11
_symmetry_cell_setting monoclinic
_symmetry_space_group_name_Hall '-P 2yb'
_symmetry_space_group_name_H-M 'P 1 21/m 1'
_cell_angle_alpha 90.00
_cell_angle_beta 95.302(3)
_cell_angle_gamma 90.00
_cell_formula_units_Z 2
_cell_length_a 6.1103(2)
_cell_length_b 20.6990(10)
_cell_length_c 11.7877(5)
_cell_measurement_reflns_used 12252
_cell_measurement_temperature 293(2)
_cell_measurement_theta_max 27.878
_cell_measurement_theta_min 1.018
_cell_volume 1484.50(11)
_computing_cell_refinement 'DENZO-SMN (Otwinowski & Minor, 1997)'
_computing_data_collection 'COLLECT (Nonius, 1999) '
_computing_data_reduction DENZO-SMN
_computing_publication_material SHELXL97
_computing_structure_refinement 'SHELXL97 (Sheldrick, 1997)'
_computing_structure_solution 'SHELXS97 (Sheldrick, 1990)'
_diffrn_ambient_temperature 293(2)
_diffrn_measured_fraction_theta_full .991
_diffrn_measured_fraction_theta_max .991
_diffrn_measurement_device_type 'Nonius KappaCCD'
_diffrn_measurement_method '\f and \w'
_diffrn_radiation_monochromator graphite
_diffrn_radiation_source 'fine-focus sealed tube'
_diffrn_radiation_type MoK\a
_diffrn_radiation_wavelength .71073
_diffrn_reflns_av_R_equivalents .0524
_diffrn_reflns_av_sigmaI/netI .0500
_diffrn_reflns_limit_h_max 8
_diffrn_reflns_limit_h_min -8
_diffrn_reflns_limit_k_max 27
_diffrn_reflns_limit_k_min -23
_diffrn_reflns_limit_l_max 15
_diffrn_reflns_limit_l_min -14
_diffrn_reflns_number 13554
_diffrn_reflns_theta_full 27.88
_diffrn_reflns_theta_max 27.88
_diffrn_reflns_theta_min 1.73
_diffrn_standards_decay_% 0
_diffrn_standards_number 0
_exptl_absorpt_coefficient_mu 1.006
_exptl_absorpt_correction_type none
_exptl_crystal_colour orange
_exptl_crystal_density_diffrn 1.383
_exptl_crystal_density_method 'not measured'
_exptl_crystal_description prism
_exptl_crystal_F_000 644
_exptl_crystal_size_max .12
_exptl_crystal_size_mid .05
_exptl_crystal_size_min .04
_refine_diff_density_max .230
_refine_diff_density_min -.354
_refine_ls_extinction_coef .0098(15)
_refine_ls_extinction_method SHELXL97
_refine_ls_goodness_of_fit_ref 1.018
_refine_ls_hydrogen_treatment noref
_refine_ls_matrix_type full
_refine_ls_number_parameters 199
_refine_ls_number_reflns 3614
_refine_ls_number_restraints 1
_refine_ls_restrained_S_all 1.018
_refine_ls_R_factor_all .075
_refine_ls_R_factor_gt .043
_refine_ls_shift/su_max <0.001
_refine_ls_shift/su_mean <0.001
_refine_ls_structure_factor_coef Fsqd
_refine_ls_weighting_details 'calc w = 1/[\s^2^(Fo^2^)+(0.0538P)^2^+0.2948P] where P = (Fo^2^+2Fc^2^)/3'
_refine_ls_weighting_scheme calc
_refine_ls_wR_factor_ref .117
_reflns_number_gt 2469
_reflns_number_total 3614
_reflns_threshold_expression I>2\s(I)
_cod_data_source_file qa0408.cif
_cod_data_source_block I
_cod_original_sg_symbol_H-M 'P 21/m'
_cod_database_code 2011548
_cod_database_fobs_code 2011548

loop_
_symmetry_equiv_pos_as_xyz
'x, y, z'
'x, -y+1/2, z'
'-x, -y, -z'
'-x, y-1/2, -z'

loop_
_atom_site_label
_atom_site_fract_x
_atom_site_fract_y
_atom_site_fract_z
_atom_site_U_iso_or_equiv
_atom_site_adp_type
_atom_site_calc_flag
_atom_site_refinement_flags
_atom_site_occupancy
_atom_site_disorder_assembly
_atom_site_disorder_group
_atom_site_type_symbol
Zn .37830(6) .2500 .24657(4) .04977(17) Uani d S 1 . . Zn
S1 .8360(2) .2500 .58850(10) .0763(3) Uani d S 1 . . S
S2 .87002(18) .2500 -.03294(10) .0718(3) Uani d S 1 . . S
O1 -.1486(4) .54916(12) .09311(18) .0668(7) Uani d P .848(3) . . O
O1' -.503(2) .4513(6) .3517(11) .069(4) Uani d P .152(3) . . O
N1 .5387(6) .2500 .3965(3) .0656(9) Uani d S 1 . . N
N2 .5555(6) .2500 .1203(3) .0709(9) Uani d S 1 . . N
N3 .1723(3) .32744(10) .24257(16) .0460(5) Uani d . 1 . . N
N4 -.2534(3) .54195(10) .17640(16) .0491(5) Uani d . 1 . . N
N5 -.3909(4) .49661(11) .32605(19) .0602(6) Uani d . 1 . . N
C1 .6628(6) .2500 .4774(3) .0522(8) Uani d S 1 . . C
C2 .6876(6) .2500 .0565(3) .0519(8) Uani d S 1 . . C
C3 .0542(4) .33986(13) .3306(2) .0558(6) Uani d . 1 . . C
H3 .0712 .3127 .3936 .067 Uiso calc R 1 . . H
C4 -.0898(4) .39033(13) .3324(2) .0556(6) Uani d . 1 . . C
H4 -.1703 .3965 .3947 .067 Uiso calc R 1 . . H
C5 -.1145(3) .43227(11) .24017(18) .0422(5) Uani d . 1 . . C
C6 .0033(4) .41927(13) .1484(2) .0508(6) Uani d . 1 . . C
H6 -.0113 .4456 .0842 .061 Uiso calc R 1 . . H
C7 .1430(4) .36680(12) .1531(2) .0521(6) Uani d . 1 . . C
H7 .2207 .3585 .0905 .062 Uiso calc R 1 . . H
C8 -.2567(3) .48945(11) .2472(2) .0450(5) Uani d . 1 . . C
C9 -.4264(4) .58903(12) .2024(2) .0525(6) Uani d . 1 . . C
C10 -.4780(4) .56359(13) .3210(2) .0531(6) Uani d . 1 . . C
C11 -.6128(5) .57937(18) .1075(3) .0807(9) Uani d . 1 . . C
H11A -.6679 .5360 .1105 .121 Uiso calc R 1 . . H
H11B -.5579 .5867 .0348 .121 Uiso calc R 1 . . H
H11C -.7292 .6094 .1176 .121 Uiso calc R 1 . . H
C12 -.3382(5) .65732(14) .1980(3) .0758(9) Uani d . 1 . . C
H12A -.3119 .6677 .1211 .114 Uiso calc R 1 . . H
H12B -.2031 .6605 .2462 .114 Uiso calc R 1 . . H
H12C -.4437 .6869 .2240 .114 Uiso calc R 1 . . H
C13 -.3517(5) .59922(16) .4198(2) .0707(8) Uani d . 1 . . C
H13A -.1986 .6008 .4076 .106 Uiso calc R 1 . . H
H13B -.3693 .5769 .4897 .106 Uiso calc R 1 . . H
H13C -.4077 .6424 .4242 .106 Uiso calc R 1 . . H
C14 -.7202(4) .56226(16) .3416(3) .0760(9) Uani d . 1 . . C
H14A -.7356 .5461 .4168 .114 Uiso calc R 1 . . H
H14B -.7984 .5346 .2864 .114 Uiso calc R 1 . . H
H14C -.7794 .6052 .3346 .114 Uiso calc R 1 . . H

loop_
_atom_site_aniso_label
_atom_site_aniso_U_11
_atom_site_aniso_U_22
_atom_site_aniso_U_33
_atom_site_aniso_U_12
_atom_site_aniso_U_13
_atom_site_aniso_U_23
Zn .0491(2) .0412(2) .0600(3) .000 .01041(18) .000
S1 .0858(7) .0726(8) .0669(7) .000 -.0122(6) .000
S2 .0629(6) .0732(7) .0829(8) .000 .0248(5) .000
O1 .0751(15) .0643(15) .0658(14) .0148(11) .0320(12) .0198(11)
O1' .071(8) .054(8) .088(9) .002(6) .039(7) .021(7)
N1 .0636(19) .061(2) .071(2) .000 -.0005(17) .000
N2 .067(2) .075(3) .074(2) .000 .0219(18) .000
N3 .0516(11) .0403(11) .0466(11) -.0021(8) .0066(9) -.0012(9)
N4 .0509(11) .0476(12) .0487(11) -.0023(9) .0038(9) .0073(9)
N5 .0632(13) .0483(13) .0733(15) .0081(10) .0288(11) .0059(11)
C1 .056(2) .044(2) .058(2) .000 .0122(17) .000
C2 .0523(19) .043(2) .061(2) .000 .0049(17) .000
C3 .0731(16) .0462(15) .0496(14) .0098(12) .0140(12) .0105(11)
C4 .0679(16) .0483(15) .0533(15) .0083(12) .0208(12) .0087(12)
C5 .0427(11) .0394(12) .0445(12) -.0031(9) .0046(9) .0003(10)
C6 .0610(15) .0484(15) .0440(13) .0047(11) .0109(11) .0054(11)
C7 .0622(15) .0463(14) .0500(14) .0028(11) .0174(11) -.0006(11)
C8 .0419(12) .0390(13) .0538(14) -.0015(9) .0031(10) .0017(10)
C9 .0451(12) .0414(14) .0692(16) .0026(10) -.0041(11) .0050(12)
C10 .0445(12) .0473(14) .0684(16) .0034(10) .0110(11) -.0030(12)
C11 .0685(18) .083(2) .085(2) .0015(16) -.0203(16) .0129(18)
C12 .089(2) .0431(16) .096(2) -.0062(14) .0072(18) .0054(15)
C13 .0689(18) .075(2) .0673(19) .0064(15) .0028(14) -.0097(15)
C14 .0515(15) .074(2) .105(2) .0016(14) .0234(16) -.0111(18)

loop_
_atom_type_symbol
_atom_type_description
_atom_type_scat_dispersion_real
_atom_type_scat_dispersion_imag
_atom_type_scat_source
C C .0033 .0016 'International Tables Vol C Tables 4.2.6.8 and 6.1.1.4'
H H .0000 .0000 'International Tables Vol C Tables 4.2.6.8 and 6.1.1.4'
N N .0061 .0033 'International Tables Vol C Tables 4.2.6.8 and 6.1.1.4'
O O .0106 .0060 'International Tables Vol C Tables 4.2.6.8 and 6.1.1.4'
S S .1246 .1234 'International Tables Vol C Tables 4.2.6.8 and 6.1.1.4'
Zn Zn .2839 1.4301 'International Tables Vol C Tables 4.2.6.8 and 6.1.1.4'

loop_
_geom_angle_atom_site_label_1
_geom_angle_atom_site_label_2
_geom_angle_atom_site_label_3
_geom_angle_site_symmetry_1
_geom_angle_site_symmetry_3
_geom_angle
_geom_angle_publ_flag
N2 Zn N1 . . 115.64(15) yes
N2 Zn N3 . 2 111.95(8) no
N1 Zn N3 . 2 106.27(8) no
N2 Zn N3 . . 111.95(8) yes
N1 Zn N3 . . 106.27(8) yes
N3 Zn N3 2 . 103.87(11) yes
C1 N1 Zn . . 169.7(3) no
C2 N2 Zn . . 170.0(3) no
C7 N3 C3 . . 116.9(2) no
C7 N3 Zn . . 122.52(15) no
C3 N3 Zn . . 120.54(16) no
O1 N4 C8 . . 128.3(2) no
O1 N4 C9 . . 121.1(2) no
C8 N4 C9 . . 110.02(19) no
O1' N5 C8 . . 119.7(7) no
O1' N5 C10 . . 121.4(6) no
C8 N5 C10 . . 108.9(2) no
N1 C1 S1 . . 179.5(3) yes
N2 C2 S2 . . 179.6(4) yes
N3 C3 C4 . . 123.4(2) no
N3 C3 H3 . . 118.3 no
C4 C3 H3 . . 118.3 no
C3 C4 C5 . . 119.3(2) no
C3 C4 H4 . . 120.4 no
C5 C4 H4 . . 120.4 no
C6 C5 C4 . . 117.7(2) no
C6 C5 C8 . . 123.6(2) no
C4 C5 C8 . . 118.7(2) no
C7 C6 C5 . . 119.2(2) no
C7 C6 H6 . . 120.4 no
C5 C6 H6 . . 120.4 no
N3 C7 C6 . . 123.4(2) no
N3 C7 H7 . . 118.3 no
C6 C7 H7 . . 118.3 no
N5 C8 N4 . . 112.9(2) no
N5 C8 C5 . . 123.0(2) no
N4 C8 C5 . . 124.0(2) no
N4 C9 C12 . . 110.0(2) no
N4 C9 C11 . . 104.9(2) no
C12 C9 C11 . . 109.8(2) no
N4 C9 C10 . . 99.81(18) no
C12 C9 C10 . . 116.7(2) no
C11 C9 C10 . . 114.4(2) no
N5 C10 C14 . . 109.1(2) no
N5 C10 C13 . . 105.5(2) no
C14 C10 C13 . . 108.5(2) no
N5 C10 C9 . . 104.53(19) no
C14 C10 C9 . . 115.5(2) no
C13 C10 C9 . . 113.1(2) no
C9 C11 H11A . . 109.5 no
C9 C11 H11B . . 109.5 no
H11A C11 H11B . . 109.5 no
C9 C11 H11C . . 109.5 no
H11A C11 H11C . . 109.5 no
H11B C11 H11C . . 109.5 no
C9 C12 H12A . . 109.5 no
C9 C12 H12B . . 109.5 no
H12A C12 H12B . . 109.5 no
C9 C12 H12C . . 109.5 no
H12A C12 H12C . . 109.5 no
H12B C12 H12C . . 109.5 no
C10 C13 H13A . . 109.5 no
C10 C13 H13B . . 109.5 no
H13A C13 H13B . . 109.5 no
C10 C13 H13C . . 109.5 no
H13A C13 H13C . . 109.5 no
H13B C13 H13C . . 109.5 no
C10 C14 H14A . . 109.5 no
C10 C14 H14B . . 109.5 no
H14A C14 H14B . . 109.5 no
C10 C14 H14C . . 109.5 no
H14A C14 H14C . . 109.5 no
H14B C14 H14C . . 109.5 no

loop_
_geom_bond_atom_site_label_1
_geom_bond_atom_site_label_2
_geom_bond_site_symmetry_2
_geom_bond_distance
_geom_bond_publ_flag
Zn N2 . 1.919(3) yes
Zn N1 . 1.940(4) yes
Zn N3 2 2.036(2) no
Zn N3 . 2.036(2) yes
S1 C1 . 1.605(4) yes
S2 C2 . 1.603(4) yes
O1 N4 . 1.230(3) yes
O1' N5 . 1.216(12) yes
N1 C1 . 1.163(5) yes
N2 C2 . 1.153(5) yes
N3 C7 . 1.332(3) no
N3 C3 . 1.342(3) no
N4 C8 . 1.372(3) no
N4 C9 . 1.491(3) no
N5 C8 . 1.303(3) no
N5 C10 . 1.484(3) no
C3 C4 . 1.367(4) yes
C3 H3 . .9300 no
C4 C5 . 1.389(3) yes
C4 H4 . .9300 no
C5 C6 . 1.380(3) yes
C5 C8 . 1.475(3) yes
C6 C7 . 1.379(3) yes
C6 H6 . .9300 no
C7 H7 . .9300 no
C9 C12 . 1.515(4) no
C9 C11 . 1.534(4) no
C9 C10 . 1.553(4) no
C10 C14 . 1.522(3) no
C10 C13 . 1.526(4) no
C11 H11A . .9600 no
C11 H11B . .9600 no
C11 H11C . .9600 no
C12 H12A . .9600 no
C12 H12B . .9600 no
C12 H12C . .9600 no
C13 H13A . .9600 no
C13 H13B . .9600 no
C13 H13C . .9600 no
C14 H14A . .9600 no
C14 H14B . .9600 no
C14 H14C . .9600 no

loop_
_geom_torsion_atom_site_label_1
_geom_torsion_atom_site_label_2
_geom_torsion_atom_site_label_3
_geom_torsion_atom_site_label_4
_geom_torsion_site_symmetry_1
_geom_torsion
_geom_torsion_publ_flag
N2 Zn N1 C1 . .000(5) no
N3 Zn N1 C1 2 124.90(6) no
N3 Zn N1 C1 . -124.90(6) no
N1 Zn N2 C2 . .0000(10) no
N3 Zn N2 C2 2 -121.91(7) no
N3 Zn N2 C2 . 121.91(7) no
N2 Zn N3 C7 . 9.7(2) no
N1 Zn N3 C7 . 136.9(2) no
N3 Zn N3 C7 2 -111.25(19) no
N2 Zn N3 C3 . -172.2(2) no
N1 Zn N3 C3 . -45.0(2) no
N3 Zn N3 C3 2 66.9(2) no
Zn N1 C1 S1 . .00(9) no
Zn N2 C2 S2 . 180.00(3) no
C7 N3 C3 C4 . -.6(4) no
Zn N3 C3 C4 . -178.8(2) no
N3 C3 C4 C5 . -1.3(4) no
C3 C4 C5 C6 . 2.4(4) no
C3 C4 C5 C8 . -175.1(2) no
C4 C5 C6 C7 . -1.6(4) no
C8 C5 C6 C7 . 175.8(2) no
C3 N3 C7 C6 . 1.4(4) no
Zn N3 C7 C6 . 179.61(19) no
C5 C6 C7 N3 . -.3(4) no
O1' N5 C8 N4 . 139.6(8) no
C10 N5 C8 N4 . -6.6(3) no
O1' N5 C8 C5 . -43.9(8) no
C10 N5 C8 C5 . 170.0(2) no
O1 N4 C8 N5 . -178.1(2) no
C9 N4 C8 N5 . -6.8(3) no
O1 N4 C8 C5 . 5.4(4) no
C9 N4 C8 C5 . 176.7(2) no
C6 C5 C8 N5 . 169.9(2) no
C4 C5 C8 N5 . -12.8(3) no
C6 C5 C8 N4 . -13.9(4) no
C4 C5 C8 N4 . 163.4(2) no
O1 N4 C9 C12 . -48.8(3) no
C8 N4 C9 C12 . 139.2(2) no
O1 N4 C9 C11 . 69.2(3) no
C8 N4 C9 C11 . -102.8(2) no
O1 N4 C9 C10 . -172.0(2) no
C8 N4 C9 C10 . 15.9(2) no
O1' N5 C10 C14 . -4.9(8) no
C8 N5 C10 C14 . 140.6(2) no
O1' N5 C10 C13 . 111.5(8) no
C8 N5 C10 C13 . -103.0(2) no
O1' N5 C10 C9 . -129.0(8) no
C8 N5 C10 C9 . 16.5(3) no
N4 C9 C10 N5 . -18.6(2) no
C12 C9 C10 N5 . -137.0(2) no
C11 C9 C10 N5 . 92.8(3) no
N4 C9 C10 C14 . -138.5(2) no
C12 C9 C10 C14 . 103.1(3) no
C11 C9 C10 C14 . -27.1(3) no
N4 C9 C10 C13 . 95.5(2) no
C12 C9 C10 C13 . -22.8(3) no
C11 C9 C10 C13 . -153.0(2) no
